data_4109830
loop_
_publ_author_name
'Ying-Yeung Yeung'
'Rong-Jie Chein'
'E. J. Corey'

_publ_section_title
;
 Conversion of Torgov's Synthesis of Estrone into a Highly
 Enantioselective and Efficient Process
;
_journal_name_full 'Journal of the American Chemical Society'
_journal_page_first 10346
_journal_page_last 10347
_journal_paper_doi 10.1021/ja0742434
_journal_volume 129
_journal_year 2007
_chemical_formula_sum 'C19 H24 O3'
_chemical_formula_weight 300.38
_chemical_name_systematic
;

 ?

;
_space_group_IT_number 4
_symmetry_cell_setting monoclinic
_symmetry_Int_Tables_number 4
_symmetry_space_group_name_Hall 'P 2yb'
_symmetry_space_group_name_H-M 'P 1 21 1'
_atom_sites_solution_hydrogens geom
_atom_sites_solution_primary direct
_atom_sites_solution_secondary difmap
_audit_creation_method SHELXL-97
_cell_angle_alpha 90.00
_cell_angle_beta 98.310(2)
_cell_angle_gamma 90.00
_cell_formula_units_Z 2
_cell_length_a 6.0259(9)
_cell_length_b 8.3222(13)
_cell_length_c 16.080(3)
_cell_measurement_reflns_used 996
_cell_measurement_temperature 193(2)
_cell_measurement_theta_max 27.88
_cell_measurement_theta_min 2.76
_cell_volume 797.9(2)
_computing_cell_refinement 'Bruker SMART'
_computing_data_collection 'Bruker SMART'
_computing_data_reduction 'Bruker SAINT'
_computing_molecular_graphics 'Bruker SHELXTL'
_computing_publication_material 'Bruker SHELXTL'
_computing_structure_refinement 'SHELXL-97 (Sheldrick, 1997)'
_computing_structure_solution 'SHELXS-97 (Sheldrick, 1990)'
_diffrn_ambient_temperature 193(2)
_diffrn_detector_area_resol_mean 836.6
_diffrn_measured_fraction_theta_full 0.999
_diffrn_measured_fraction_theta_max 0.999
_diffrn_measurement_device_type 'Bruker CCD'
_diffrn_measurement_method '\w, 0.3 deg'
_diffrn_radiation_monochromator graphite
_diffrn_radiation_source 'fine-focus sealed tube'
_diffrn_radiation_type MoK\a
_diffrn_radiation_wavelength 0.71073
_diffrn_reflns_av_R_equivalents 0.0501
_diffrn_reflns_av_sigmaI/netI 0.0369
_diffrn_reflns_limit_h_max 7
_diffrn_reflns_limit_h_min -7
_diffrn_reflns_limit_k_max 9
_diffrn_reflns_limit_k_min -9
_diffrn_reflns_limit_l_max 18
_diffrn_reflns_limit_l_min -19
_diffrn_reflns_number 6111
_diffrn_reflns_theta_full 25.00
_diffrn_reflns_theta_max 25.00
_diffrn_reflns_theta_min 2.56
_diffrn_standards_decay_% <1
_diffrn_standards_interval_count 0
_diffrn_standards_number 0
_exptl_absorpt_coefficient_mu 0.083
_exptl_absorpt_correction_T_max 0.9918
_exptl_absorpt_correction_T_min 0.9796
_exptl_absorpt_correction_type none
_exptl_crystal_colour colourless
_exptl_crystal_density_diffrn 1.250
_exptl_crystal_description bar
_exptl_crystal_F_000 324
_exptl_crystal_size_max 0.25
_exptl_crystal_size_mid 0.10
_exptl_crystal_size_min 0.10
_refine_diff_density_max 0.609
_refine_diff_density_min -0.260
_refine_diff_density_rms 0.044
_refine_ls_abs_structure_details 'Flack H D (1983), Acta Cryst. A39, 876-881'
_refine_ls_abs_structure_Flack -0.7(15)
_refine_ls_extinction_method none
_refine_ls_goodness_of_fit_ref 1.039
_refine_ls_hydrogen_treatment mixed
_refine_ls_matrix_type full
_refine_ls_number_parameters 205
_refine_ls_number_reflns 2621
_refine_ls_number_restraints 1
_refine_ls_restrained_S_all 1.039
_refine_ls_R_factor_all 0.0493
_refine_ls_R_factor_gt 0.0469
_refine_ls_shift/su_max 0.000
_refine_ls_shift/su_mean 0.000
_refine_ls_structure_factor_coef Fsqd
_refine_ls_weighting_details 'calc w=1/[\s^2^(Fo^2^)+(0.0738P)^2^+0.2678P] where P=(Fo^2^+2Fc^2^)/3'
_refine_ls_weighting_scheme calc
_refine_ls_wR_factor_gt 0.1218
_refine_ls_wR_factor_ref 0.1236
_reflns_number_gt 2461
_reflns_number_total 2621
_reflns_threshold_expression >2sigma(I)
_cod_data_source_file ja0742434si20070611_031013.cif
_cod_data_source_block ejc138t
_cod_database_code 4109830

loop_
_symmetry_equiv_pos_as_xyz
'x, y, z'
'-x, y+1/2, -z'

loop_
_atom_site_label
_atom_site_type_symbol
_atom_site_fract_x
_atom_site_fract_y
_atom_site_fract_z
_atom_site_U_iso_or_equiv
_atom_site_adp_type
_atom_site_occupancy
_atom_site_symmetry_multiplicity
_atom_site_calc_flag
_atom_site_refinement_flags
C1 C 0.3841(4) 0.0612(3) 0.46049(16) 0.0321(6) Uani 1 1 d .
H1 H 0.5172 -0.0015 0.4677 0.039 Uiso 1 1 calc R
C2 C 0.3150(4) 0.1366(3) 0.52885(15) 0.0302(6) Uani 1 1 d .
C3 C 0.1202(4) 0.2274(3) 0.51820(17) 0.0335(6) Uani 1 1 d .
H3 H 0.0731 0.2800 0.5651 0.040 Uiso 1 1 calc R
C4 C -0.0057(4) 0.2418(3) 0.43977(16) 0.0321(6) Uani 1 1 d .
H4 H -0.1402 0.3029 0.4335 0.039 Uiso 1 1 calc R
C5 C 0.0613(4) 0.1679(3) 0.36927(15) 0.0265(5) Uani 1 1 d .
C6 C 0.2584(4) 0.0772(3) 0.38076(15) 0.0306(6) Uani 1 1 d .
C7 C 0.3327(5) -0.0072(4) 0.30585(17) 0.0428(7) Uani 1 1 d .
H7A H 0.4130 0.0693 0.2737 0.051 Uiso 1 1 calc R
H7B H 0.4361 -0.0963 0.3253 0.051 Uiso 1 1 calc R
C8 C 0.1298(6) -0.0719(4) 0.2507(2) 0.0568(9) Uani 1 1 d .
H8A H 0.1783 -0.1262 0.2016 0.068 Uiso 1 1 calc R
H8B H 0.0566 -0.1532 0.2826 0.068 Uiso 1 1 calc R
C9 C -0.0376(5) 0.0556(4) 0.22025(17) 0.0391(7) Uani 1 1 d .
H9A H -0.1847 0.0035 0.2029 0.047 Uiso 1 1 calc R
H9B H 0.0084 0.1062 0.1697 0.047 Uiso 1 1 calc R
C10 C -0.0676(4) 0.1869(3) 0.28307(15) 0.0282(6) Uani 1 1 d .
C11 C -0.1963(4) 0.3141(3) 0.26164(15) 0.0277(6) Uani 1 1 d .
H11 H -0.2021 0.3949 0.3030 0.033 Uiso 1 1 calc R
C12 C -0.3337(4) 0.3399(3) 0.17698(16) 0.0282(6) Uani 1 1 d .
H12A H -0.4945 0.3338 0.1834 0.034 Uiso 1 1 calc R
H12B H -0.3024 0.2511 0.1394 0.034 Uiso 1 1 calc R
C13 C -0.2914(4) 0.5005(3) 0.13439(14) 0.0258(5) Uani 1 1 d .
C14 C -0.0436(4) 0.5351(3) 0.12672(16) 0.0297(6) Uani 1 1 d .
C15 C -0.0529(4) 0.6469(4) 0.05138(16) 0.0339(6) Uani 1 1 d .
H15A H 0.0912 0.6469 0.0286 0.041 Uiso 1 1 calc R
H15B H -0.0890 0.7583 0.0665 0.041 Uiso 1 1 calc R
C16 C -0.2415(4) 0.5749(4) -0.01175(16) 0.0329(6) Uani 1 1 d .
H16A H -0.3185 0.6594 -0.0485 0.039 Uiso 1 1 calc R
H16B H -0.1821 0.4927 -0.0472 0.039 Uiso 1 1 calc R
C17 C -0.3980(4) 0.5007(3) 0.04198(14) 0.0254(5) Uani 1 1 d .
C18 C -0.3938(4) 0.6435(4) 0.17590(16) 0.0346(6) Uani 1 1 d .
H18A H -0.5544 0.6246 0.1758 0.052 Uiso 1 1 calc R
H18B H -0.3730 0.7419 0.1444 0.052 Uiso 1 1 calc R
H18C H -0.3194 0.6552 0.2339 0.052 Uiso 1 1 calc R
C19 C 0.6208(5) 0.0264(4) 0.62248(18) 0.0460(8) Uani 1 1 d .
H19A H 0.5814 -0.0830 0.6032 0.069 Uiso 1 1 calc R
H19B H 0.6814 0.0243 0.6824 0.069 Uiso 1 1 calc R
H19C H 0.7339 0.0700 0.5906 0.069 Uiso 1 1 calc R
H14 H 0.029(4) 0.579(3) 0.1794(16) 0.026(6) Uiso 1 1 d .
O1 O 0.4254(3) 0.1253(3) 0.60977(11) 0.0390(5) Uani 1 1 d .
O2 O 0.0587(3) 0.3862(2) 0.11024(12) 0.0347(5) Uani 1 1 d .
H2 H 0.0943 0.3880 0.0616 0.052 Uiso 1 1 calc R
O3 O -0.5833(3) 0.4491(2) 0.01597(11) 0.0358(5) Uani 1 1 d .

loop_
_atom_site_aniso_label
_atom_site_aniso_U_11
_atom_site_aniso_U_22
_atom_site_aniso_U_33
_atom_site_aniso_U_23
_atom_site_aniso_U_13
_atom_site_aniso_U_12
C1 0.0297(12) 0.0323(15) 0.0338(13) 0.0009(12) 0.0022(10) 0.0042(11)
C2 0.0349(12) 0.0300(14) 0.0253(11) 0.0036(11) 0.0030(9) -0.0035(11)
C3 0.0396(13) 0.0343(15) 0.0278(12) -0.0010(12) 0.0092(10) -0.0002(12)
C4 0.0304(12) 0.0330(15) 0.0334(13) 0.0012(12) 0.0063(10) 0.0054(11)
C5 0.0279(11) 0.0235(13) 0.0278(12) 0.0022(10) 0.0034(9) -0.0017(10)
C6 0.0346(13) 0.0287(14) 0.0287(12) -0.0038(11) 0.0051(10) -0.0003(11)
C7 0.0424(15) 0.0481(18) 0.0380(15) -0.0099(15) 0.0064(11) 0.0115(13)
C8 0.071(2) 0.049(2) 0.0477(18) -0.0080(16) 0.0005(16) 0.0140(17)
C9 0.0463(15) 0.0350(16) 0.0341(14) -0.0062(12) -0.0011(11) -0.0005(13)
C10 0.0262(11) 0.0314(14) 0.0269(12) 0.0007(10) 0.0036(9) -0.0057(10)
C11 0.0267(12) 0.0311(14) 0.0254(12) -0.0005(11) 0.0046(9) -0.0011(10)
C12 0.0232(11) 0.0307(14) 0.0298(13) 0.0004(11) 0.0005(9) -0.0011(10)
C13 0.0195(10) 0.0311(14) 0.0265(11) 0.0008(11) 0.0023(8) 0.0004(9)
C14 0.0218(11) 0.0324(15) 0.0341(13) 0.0007(11) 0.0013(9) 0.0006(10)
C15 0.0221(11) 0.0350(15) 0.0447(15) 0.0052(13) 0.0051(10) -0.0018(11)
C16 0.0315(12) 0.0330(14) 0.0336(13) 0.0070(11) 0.0031(10) 0.0028(11)
C17 0.0226(11) 0.0218(12) 0.0314(12) -0.0002(10) 0.0025(9) 0.0028(9)
C18 0.0308(12) 0.0380(16) 0.0348(13) -0.0033(12) 0.0048(10) 0.0013(11)
C19 0.0397(14) 0.062(2) 0.0335(14) 0.0022(14) -0.0038(11) 0.0076(14)
O1 0.0421(10) 0.0461(12) 0.0274(9) 0.0005(9) 0.0001(7) 0.0060(9)
O2 0.0306(9) 0.0340(11) 0.0409(11) 0.0061(9) 0.0100(8) 0.0081(8)
O3 0.0262(9) 0.0459(12) 0.0342(9) -0.0006(8) 0.0001(7) -0.0050(8)

loop_
_atom_type_symbol
_atom_type_description
_atom_type_scat_dispersion_real
_atom_type_scat_dispersion_imag
_atom_type_scat_source
C C 0.0033 0.0016 'International Tables Vol C Tables 4.2.6.8 and 6.1.1.4'
H H 0.0000 0.0000 'International Tables Vol C Tables 4.2.6.8 and 6.1.1.4'
O O 0.0106 0.0060 'International Tables Vol C Tables 4.2.6.8 and 6.1.1.4'

loop_
_geom_angle_atom_site_label_1
_geom_angle_atom_site_label_2
_geom_angle_atom_site_label_3
_geom_angle
C2 C1 C6 120.1(2)
C2 C1 H1 120.0
C6 C1 H1 120.0
O1 C2 C1 124.1(2)
O1 C2 C3 116.1(2)
C1 C2 C3 119.8(2)
C4 C3 C2 120.3(2)
C4 C3 H3 119.9
C2 C3 H3 119.9
C3 C4 C5 121.2(2)
C3 C4 H4 119.4
C5 C4 H4 119.4
C6 C5 C4 118.0(2)
C6 C5 C10 119.8(2)
C4 C5 C10 122.2(2)
C5 C6 C1 120.7(2)
C5 C6 C7 119.2(2)
C1 C6 C7 120.1(2)
C8 C7 C6 109.0(2)
C8 C7 H7A 109.9
C6 C7 H7A 109.9
C8 C7 H7B 109.9
C6 C7 H7B 109.9
H7A C7 H7B 108.3
C9 C8 C7 113.1(3)
C9 C8 H8A 109.0
C7 C8 H8A 109.0
C9 C8 H8B 109.0
C7 C8 H8B 109.0
H8A C8 H8B 107.8
C8 C9 C10 115.6(2)
C8 C9 H9A 108.4
C10 C9 H9A 108.4
C8 C9 H9B 108.4
C10 C9 H9B 108.4
H9A C9 H9B 107.4
C11 C10 C5 122.0(2)
C11 C10 C9 121.5(2)
C5 C10 C9 116.4(2)
C10 C11 C12 125.0(2)
C10 C11 H11 117.5
C12 C11 H11 117.5
C11 C12 C13 114.94(19)
C11 C12 H12A 108.5
C13 C12 H12A 108.5
C11 C12 H12B 108.5
C13 C12 H12B 108.5
H12A C12 H12B 107.5
C17 C13 C18 106.36(19)
C17 C13 C12 111.1(2)
C18 C13 C12 112.1(2)
C17 C13 C14 101.37(18)
C18 C13 C14 110.1(2)
C12 C13 C14 115.0(2)
O2 C14 C15 110.5(2)
O2 C14 C13 107.6(2)
C15 C14 C13 104.66(19)
O2 C14 H14 109.6(16)
C15 C14 H14 115.4(17)
C13 C14 H14 108.7(15)
C14 C15 C16 103.1(2)
C14 C15 H15A 111.1
C16 C15 H15A 111.1
C14 C15 H15B 111.1
C16 C15 H15B 111.1
H15A C15 H15B 109.1
C17 C16 C15 104.3(2)
C17 C16 H16A 110.9
C15 C16 H16A 110.9
C17 C16 H16B 110.9
C15 C16 H16B 110.9
H16A C16 H16B 108.9
O3 C17 C16 124.8(2)
O3 C17 C13 124.8(2)
C16 C17 C13 110.41(19)
C13 C18 H18A 109.5
C13 C18 H18B 109.5
H18A C18 H18B 109.5
C13 C18 H18C 109.5
H18A C18 H18C 109.5
H18B C18 H18C 109.5
O1 C19 H19A 109.5
O1 C19 H19B 109.5
H19A C19 H19B 109.5
O1 C19 H19C 109.5
H19A C19 H19C 109.5
H19B C19 H19C 109.5
C2 O1 C19 116.8(2)
C14 O2 H2 109.5

loop_
_geom_bond_atom_site_label_1
_geom_bond_atom_site_label_2
_geom_bond_distance
C1 C2 1.381(4)
C1 C6 1.398(3)
C1 H1 0.9500
C2 O1 1.376(3)
C2 C3 1.386(4)
C3 C4 1.380(4)
C3 H3 0.9500
C4 C5 1.399(4)
C4 H4 0.9500
C5 C6 1.397(3)
C5 C10 1.496(3)
C6 C7 1.517(4)
C7 C8 1.502(5)
C7 H7A 0.9900
C7 H7B 0.9900
C8 C9 1.496(4)
C8 H8A 0.9900
C8 H8B 0.9900
C9 C10 1.517(4)
C9 H9A 0.9900
C9 H9B 0.9900
C10 C11 1.328(4)
C11 C12 1.503(3)
C11 H11 0.9500
C12 C13 1.540(4)
C12 H12A 0.9900
C12 H12B 0.9900
C13 C17 1.531(3)
C13 C18 1.537(4)
C13 C14 1.543(3)
C14 O2 1.426(3)
C14 C15 1.522(4)
C14 H14 0.97(3)
C15 C16 1.532(4)
C15 H15A 0.9900
C15 H15B 0.9900
C16 C17 1.501(3)
C16 H16A 0.9900
C16 H16B 0.9900
C17 O3 1.213(3)
C18 H18A 0.9800
C18 H18B 0.9800
C18 H18C 0.9800
C19 O1 1.427(4)
C19 H19A 0.9800
C19 H19B 0.9800
C19 H19C 0.9800
O2 H2 0.8400

loop_
_geom_torsion_atom_site_label_1
_geom_torsion_atom_site_label_2
_geom_torsion_atom_site_label_3
_geom_torsion_atom_site_label_4
_geom_torsion
C6 C1 C2 O1 178.7(3)
C6 C1 C2 C3 0.3(4)
O1 C2 C3 C4 -178.1(2)
C1 C2 C3 C4 0.5(4)
C2 C3 C4 C5 -1.0(4)
C3 C4 C5 C6 0.8(4)
C3 C4 C5 C10 -177.6(2)
C4 C5 C6 C1 0.0(4)
C10 C5 C6 C1 178.4(2)
C4 C5 C6 C7 178.7(3)
C10 C5 C6 C7 -2.8(4)
C2 C1 C6 C5 -0.5(4)
C2 C1 C6 C7 -179.3(3)
C5 C6 C7 C8 -38.3(4)
C1 C6 C7 C8 140.4(3)
C6 C7 C8 C9 58.2(4)
C7 C8 C9 C10 -37.9(4)
C6 C5 C10 C11 -153.0(2)
C4 C5 C10 C11 25.4(4)
C6 C5 C10 C9 25.1(3)
C4 C5 C10 C9 -156.5(2)
C8 C9 C10 C11 174.2(3)
C8 C9 C10 C5 -3.9(4)
C5 C10 C11 C12 -178.8(2)
C9 C10 C11 C12 3.3(4)
C10 C11 C12 C13 -126.0(3)
C11 C12 C13 C17 167.6(2)
C11 C12 C13 C18 -73.5(3)
C11 C12 C13 C14 53.3(3)
C17 C13 C14 O2 -83.5(2)
C18 C13 C14 O2 164.2(2)
C12 C13 C14 O2 36.4(3)
C17 C13 C14 C15 34.1(3)
C18 C13 C14 C15 -78.2(3)
C12 C13 C14 C15 154.0(2)
O2 C14 C15 C16 74.5(2)
C13 C14 C15 C16 -41.0(3)
C14 C15 C16 C17 30.7(3)
C15 C16 C17 O3 170.0(3)
C15 C16 C17 C13 -9.6(3)
C18 C13 C17 O3 -79.5(3)
C12 C13 C17 O3 42.8(3)
C14 C13 C17 O3 165.4(3)
C18 C13 C17 C16 100.1(2)
C12 C13 C17 C16 -137.6(2)
C14 C13 C17 C16 -15.0(3)
C1 C2 O1 C19 -1.2(4)
C3 C2 O1 C19 177.3(3)
